data_7703567
loop_
_publ_author_name
'Shipp, James D.'
'Carson, Heather'
'Spall, Steven J. P.'
'Parker, Simon C.'
'Chekulaev, Dimitri'
'Jones, Natalie'
'Mel'nikov, Mikhail Ya'
'Robertson, Craig C.'
'Meijer, Anthony J. H. M.'
'Weinstein, Julia A.'

_publ_section_title
;
 Sterically hindered Re- and Mn-CO<sub>2</sub> reduction catalysts for
 solar energy conversion.
;
_journal_issue 14
_journal_name_full 'Dalton transactions (Cambridge, England : 2003)'
_journal_page_first 4230
_journal_page_last 4243
_journal_paper_doi 10.1039/d0dt00252f
_journal_volume 49
_journal_year 2020
_chemical_formula_moiety 'C43 H50 Br Mn N4 O5, 0.5(C4 H10 O)'
_chemical_formula_sum 'C45 H55 Br Mn N4 O5.5'
_chemical_formula_weight 874.78
_chemical_properties_physical Light-sensitive,Photo-sensitive
_space_group_crystal_system monoclinic
_space_group_IT_number 14
_space_group_name_Hall '-P 2ybc'
_space_group_name_H-M_alt 'P 1 21/c 1'
_atom_sites_solution_hydrogens geom
_atom_sites_solution_primary dual
_audit_creation_date 2019-09-09
_audit_creation_method
;
Olex2 1.3-alpha
(compiled 2019.08.16 svn.r3652 for OlexSys, GUI svn.r5895)
;
_audit_update_record
;
2019-09-12 deposited with the CCDC.	2020-02-20 downloaded from the CCDC.
;
_cell_angle_alpha 90
_cell_angle_beta 106.379(4)
_cell_angle_gamma 90
_cell_formula_units_Z 4
_cell_length_a 15.8147(12)
_cell_length_b 16.2939(11)
_cell_length_c 17.9380(11)
_cell_measurement_reflns_used 9900
_cell_measurement_temperature 110.01
_cell_measurement_theta_max 24.61
_cell_measurement_theta_min 2.37
_cell_volume 4434.7(5)
_computing_cell_refinement 'SAINT V8.38A (Bruker, 2016)'
_computing_data_reduction 'SAINT V8.38A (Bruker, 2016)'
_computing_molecular_graphics 'Olex2 1.3-alpha (Dolomanov et al., 2009)'
_computing_publication_material 'Olex2 1.3-alpha (Dolomanov et al., 2009)'
_computing_structure_refinement 'XL n/a (Sheldrick, 2008)'
_computing_structure_solution 'XT n/a (Sheldrick, 2015)'
_diffrn_ambient_temperature 110.01
_diffrn_measured_fraction_theta_full 1.000
_diffrn_measured_fraction_theta_max 0.988
_diffrn_measurement_device_type 'Bruker APEX-II CCD'
_diffrn_measurement_method '\f and \w scans'
_diffrn_radiation_type MoK\a
_diffrn_radiation_wavelength 0.71073
_diffrn_reflns_av_R_equivalents 0.1106
_diffrn_reflns_av_unetI/netI 0.1125
_diffrn_reflns_Laue_measured_fraction_full 1.000
_diffrn_reflns_Laue_measured_fraction_max 0.988
_diffrn_reflns_limit_h_max 20
_diffrn_reflns_limit_h_min -19
_diffrn_reflns_limit_k_max 21
_diffrn_reflns_limit_k_min -21
_diffrn_reflns_limit_l_max 23
_diffrn_reflns_limit_l_min -20
_diffrn_reflns_number 76332
_diffrn_reflns_point_group_measured_fraction_full 1.000
_diffrn_reflns_point_group_measured_fraction_max 0.988
_diffrn_reflns_theta_full 25.242
_diffrn_reflns_theta_max 27.643
_diffrn_reflns_theta_min 1.342
_diffrn_standards_number 0
_exptl_absorpt_coefficient_mu 1.247
_exptl_absorpt_correction_T_max 0.7456
_exptl_absorpt_correction_T_min 0.4632
_exptl_absorpt_correction_type multi-scan
_exptl_absorpt_process_details
;
SADABS-2016/2 (Bruker,2016/2) was used for absorption correction.
wR2(int) was 0.1079 before and 0.0828 after correction.
The Ratio of minimum to maximum transmission is 0.6212.
The \l/2 correction factor is Not present.
;
_exptl_crystal_colour 'dark orange'
_exptl_crystal_colour_modifier dark
_exptl_crystal_colour_primary orange
_exptl_crystal_density_diffrn 1.310
_exptl_crystal_description plate
_exptl_crystal_F_000 1828
_exptl_crystal_recrystallization_method 'Vapour deposition'
_exptl_crystal_size_max 0.37
_exptl_crystal_size_mid 0.187
_exptl_crystal_size_min 0.083
_refine_diff_density_max 1.602
_refine_diff_density_min -0.895
_refine_diff_density_rms 0.132
_refine_ls_extinction_method none
_refine_ls_goodness_of_fit_ref 1.079
_refine_ls_hydrogen_treatment constr
_refine_ls_matrix_type full
_refine_ls_number_parameters 551
_refine_ls_number_reflns 10219
_refine_ls_number_restraints 531
_refine_ls_restrained_S_all 1.060
_refine_ls_R_factor_all 0.1961
_refine_ls_R_factor_gt 0.0947
_refine_ls_shift/su_max 0.001
_refine_ls_shift/su_mean 0.000
_refine_ls_structure_factor_coef Fsqd
_refine_ls_weighting_details 'w=1/[\s^2^(Fo^2^)+(0.0961P)^2^+25.8920P] where P=(Fo^2^+2Fc^2^)/3'
_refine_ls_weighting_scheme calc
_refine_ls_wR_factor_gt 0.2175
_refine_ls_wR_factor_ref 0.2798
_reflns_Friedel_coverage 0.000
_reflns_number_gt 5265
_reflns_number_total 10219
_reflns_threshold_expression 'I > 2\s(I)'
_cod_data_source_file d0dt00252f2.cif
_cod_data_source_block ch1jw286s_0m
_cod_depositor_comments 'Adding full bibliography for 7703566--7703567.cif.'
_cod_original_formula_sum 'C45 H55 Br Mn N4 O5.50'
_cod_database_code 7703567
_shelx_shelxl_version_number 2018/3
_shelx_space_group_comment
;
The symmetry employed for this shelxl refinement is uniquely defined
by the following loop, which should always be used as a source of
symmetry information in preference to the above space-group names.
They are only intended as comments.
;
_shelx_estimated_absorpt_t_max 0.904
_shelx_estimated_absorpt_t_min 0.655
_olex2_refinement_description
;
1. Fixed Uiso
 At 1.2 times of:
  All C(H) groups, All C(H,H) groups, All C(H,H,H,H) groups
 At 1.5 times of:
  All C(H,H,H) groups
2. Restrained distances
 C24B-C23B \\sim C24B-C23A \\sim C22-C23A \\sim C22-C23B \\sim C21B-C22 \\sim
C21A-C22 \\sim C21A-C20
 \\sim C21B-C20 \\sim C24B-C25B \\sim C24A-C25A
 with sigma of 0.02
 C4S-C3S \\sim C2S-C1S
 with sigma of 0.02
 O1S-C3S \\sim O1S-C2S
 with sigma of 0.02
 C4S-O1S \\sim O1S-C1S
 with sigma of 0.04
3. Uiso/Uaniso restraints and constraints
O1S \\sim C1S \\sim C2S \\sim C3S \\sim C4S: within 2A with sigma of 0.04 and
sigma for terminal atoms of 0.08 within 2A
Uanis(C24B) = Uanis(C25B) = Uanis(C24A) = Uanis(C25A) = Uanis(C23B) =
Uanis(C23A) = Uanis(C22)
4. Rigid body (RIGU) restrains
 All non-hydrogen atoms
 with sigma for 1-2 distances of 0.004 and sigma for 1-3 distances of 0.004
5. Others
 Sof(H27C)=Sof(H27D)=Sof(C28B)=Sof(H28D)=Sof(H28E)=Sof(H28F)=1-FVAR(1)
 Sof(H27A)=Sof(H27B)=Sof(C28A)=Sof(H28A)=Sof(H28B)=Sof(H28C)=FVAR(1)
 Sof(H20C)=Sof(H20D)=Sof(H22C)=Sof(H22D)=Sof(C21B)=Sof(H21C)=Sof(H21D)=
 Sof(C23B)=Sof(H23C)=Sof(H23D)=Sof(C24B)=Sof(H24C)=Sof(H24D)=Sof(C25B)=
 Sof(H25D)=Sof(H25E)=Sof(H25F)=1-FVAR(2)
 Sof(H20A)=Sof(H20B)=Sof(H22A)=Sof(H22B)=Sof(C21A)=Sof(H21A)=Sof(H21B)=
 Sof(C23A)=Sof(H23A)=Sof(H23B)=Sof(C24A)=Sof(H24A)=Sof(H24B)=Sof(C25A)=
 Sof(H25A)=Sof(H25B)=Sof(H25C)=FVAR(2)
 Fixed Sof: O1S(0.5) C1S(0.5) H1SA(0.5) H1SB(0.5) H1SC(0.5) C2S(0.5) H2SB(0.5)
 H2SA(0.5) C3S(0.5) H3SB(0.5) H3SA(0.5) C4S(0.5) H4SA(0.5) H4SB(0.5) H4SC(0.5)
6.a Secondary CH2 refined with riding coordinates:
 C12(H12A,H12B), C20(H20A,H20B), C20(H20C,H20D), C22(H22A,H22B), C22(H22C,
 H22D), C27(H27C,H27D), C27(H27A,H27B), C35(H35A,H35B), C36(H36A,H36B),
 C37(H37A,H37B), C38(H38A,H38B), C39(H39A,H39B), C21A(H21A,H21B), C23A(H23A,
 H23B), C24A(H24A,H24B), C21B(H21C,H21D), C23B(H23C,H23D), C24B(H24C,H24D),
 C2S(H2SB,H2SA), C3S(H3SB,H3SA)
6.b Aromatic/amide H refined with riding coordinates:
 C2(H2), C3(H3), C4(H4), C7(H7), C8(H8), C9(H9), C15(H15), C16(H16), C18(H18),
 C19(H19), C30(H30), C31(H31), C33(H33), C34(H34)
6.c Idealised Me refined as rotating group:
 C13(H13A,H13B,H13C), C40(H40A,H40B,H40C), C25A(H25A,H25B,H25C), C28A(H28A,
 H28B,H28C), C25B(H25D,H25E,H25F), C28B(H28D,H28E,H28F), C1S(H1SA,H1SB,H1SC),
 C4S(H4SA,H4SB,H4SC)
;
_olex2_exptl_crystal_mounting_method 'Mitigen microloop in fomblin oil'
_olex2_submission_special_instructions 'No special instructions were received'

loop_
_space_group_symop_operation_xyz
'x, y, z'
'-x, y+1/2, -z+1/2'
'-x, -y, -z'
'x, -y-1/2, z-1/2'

loop_
_atom_site_label
_atom_site_type_symbol
_atom_site_fract_x
_atom_site_fract_y
_atom_site_fract_z
_atom_site_U_iso_or_equiv
_atom_site_adp_type
_atom_site_occupancy
_atom_site_site_symmetry_order
_atom_site_calc_flag
_atom_site_refinement_flags_posn
_atom_site_refinement_flags_adp
_atom_site_refinement_flags_occupancy
_atom_site_disorder_assembly
_atom_site_disorder_group
Br01 Br 0.70866(6) 0.48844(4) 0.63700(4) 0.0443(3) Uani 1 1 d . . . . .
Mn1 Mn 0.65543(8) 0.37718(6) 0.71291(6) 0.0388(3) Uani 1 1 d . . . . .
O1 O 0.6542(4) 0.1661(3) 0.6664(3) 0.0479(13) Uani 1 1 d . . . . .
O2 O 0.5477(4) 0.4295(3) 0.8540(3) 0.0534(15) Uani 1 1 d . . . . .
O3 O 0.7571(4) 0.4549(3) 0.8592(3) 0.0554(15) Uani 1 1 d . . . . .
O4 O 0.8265(4) 0.2947(3) 0.7388(3) 0.0549(15) Uani 1 1 d . . . . .
O5 O 0.6109(4) 0.2506(3) 0.8123(3) 0.0595(16) Uani 1 1 d . . . . .
N1 N 0.5874(4) 0.3285(3) 0.6054(3) 0.0367(13) Uani 1 1 d . . . . .
N2 N 0.5397(4) 0.4448(3) 0.6877(3) 0.0368(14) Uani 1 1 d . . . . .
N3 N 0.7490(4) 0.1855(3) 0.5938(3) 0.0420(14) Uani 1 1 d . . . . .
N4 N 0.5916(5) 0.5629(4) 0.8567(3) 0.0520(17) Uani 1 1 d . . . . .
C1 C 0.6117(5) 0.2653(4) 0.5669(4) 0.0382(16) Uani 1 1 d . . . . .
C2 C 0.5706(5) 0.2501(4) 0.4888(4) 0.0407(17) Uani 1 1 d . . . . .
H2 H 0.589554 0.205429 0.463520 0.049 Uiso 1 1 calc R U . . .
C3 C 0.5033(6) 0.2990(5) 0.4484(4) 0.0464(19) Uani 1 1 d . . . . .
H3 H 0.476043 0.290134 0.394596 0.056 Uiso 1 1 calc R U . . .
C4 C 0.4758(6) 0.3618(4) 0.4878(4) 0.0433(18) Uani 1 1 d . . . . .
H4 H 0.427679 0.395713 0.461736 0.052 Uiso 1 1 calc R U . . .
C5 C 0.5188(5) 0.3751(4) 0.5658(4) 0.0361(15) Uani 1 1 d . . . . .
C6 C 0.4914(5) 0.4401(4) 0.6126(4) 0.0364(15) Uani 1 1 d . . . . .
C7 C 0.4198(5) 0.4914(4) 0.5807(4) 0.0401(16) Uani 1 1 d . . . . .
H7 H 0.388604 0.487963 0.527122 0.048 Uiso 1 1 calc R U . . .
C8 C 0.3951(6) 0.5477(4) 0.6288(4) 0.0452(18) Uani 1 1 d . . . . .
H8 H 0.346507 0.583360 0.608601 0.054 Uiso 1 1 calc R U . . .
C9 C 0.4423(5) 0.5511(4) 0.7067(4) 0.0424(17) Uani 1 1 d . . . . .
H9 H 0.426302 0.588633 0.740886 0.051 Uiso 1 1 calc R U . . .
C10 C 0.5131(5) 0.4989(4) 0.7335(4) 0.0399(17) Uani 1 1 d . . . . .
C11 C 0.6750(5) 0.2031(4) 0.6140(4) 0.0403(16) Uani 1 1 d . . . . .
C12 C 0.8052(6) 0.1171(5) 0.6351(4) 0.050(2) Uani 1 1 d . . . . .
H12A H 0.810330 0.120939 0.691241 0.059 Uiso 1 1 calc R U . . .
H12B H 0.865068 0.123115 0.628678 0.059 Uiso 1 1 calc R U . . .
C13 C 0.7697(7) 0.0334(5) 0.6060(5) 0.064(3) Uani 1 1 d . . . . .
H13A H 0.770174 0.026976 0.551827 0.096 Uiso 1 1 calc R U . . .
H13B H 0.709243 0.028060 0.609495 0.096 Uiso 1 1 calc R U . . .
H13C H 0.806775 -0.009042 0.637936 0.096 Uiso 1 1 calc R U . . .
C14 C 0.7792(5) 0.2322(4) 0.5389(4) 0.0424(17) Uani 1 1 d . . . . .
C15 C 0.7826(6) 0.3172(5) 0.5426(4) 0.051(2) Uani 1 1 d . . . . .
H15 H 0.763620 0.345043 0.581524 0.061 Uiso 1 1 calc R U . . .
C16 C 0.8135(6) 0.3618(5) 0.4897(4) 0.0481(19) Uani 1 1 d . . . . .
H16 H 0.813734 0.420080 0.492335 0.058 Uiso 1 1 calc R U . . .
C17 C 0.8439(6) 0.3240(5) 0.4335(4) 0.0501(19) Uani 1 1 d . . . . .
C18 C 0.8426(6) 0.2385(5) 0.4317(4) 0.056(2) Uani 1 1 d . . . . .
H18 H 0.863395 0.210757 0.393769 0.068 Uiso 1 1 calc R U . . .
C19 C 0.8119(6) 0.1933(5) 0.4834(4) 0.054(2) Uani 1 1 d . . . . .
H19 H 0.813025 0.135021 0.481390 0.065 Uiso 1 1 calc R U . . .
C20 C 0.8767(7) 0.3736(6) 0.3762(5) 0.073(3) Uani 1 1 d D . . . .
H20A H 0.830467 0.373490 0.325782 0.088 Uiso 0.452(10) 1 calc R U P A 1
H20B H 0.884653 0.431079 0.394750 0.088 Uiso 0.452(10) 1 calc R U P A 1
H20C H 0.832832 0.416860 0.354103 0.088 Uiso 0.548(10) 1 calc R U P A 2
H20D H 0.880354 0.337205 0.333070 0.088 Uiso 0.548(10) 1 calc R U P A 2
C22 C 1.0391(8) 0.3549(9) 0.4346(8) 0.117(3) Uani 1 1 d D . . . .
H22A H 1.046213 0.413295 0.450342 0.140 Uiso 0.452(10) 1 calc R U P A 1
H22B H 1.029717 0.322477 0.478293 0.140 Uiso 0.452(10) 1 calc R U P A 1
H22C H 1.040655 0.321364 0.388995 0.140 Uiso 0.548(10) 1 calc R U P A 2
H22D H 1.026310 0.317300 0.473434 0.140 Uiso 0.548(10) 1 calc R U P A 2
C26 C 0.5552(6) 0.4932(5) 0.8204(4) 0.0434(17) Uani 1 1 d . . . . .
C27 C 0.6253(8) 0.5600(6) 0.9431(5) 0.077(3) Uani 1 1 d . . . . .
H27C H 0.662820 0.608381 0.962731 0.092 Uiso 0.48(3) 1 calc R U P B 2
H27D H 0.660859 0.509802 0.959786 0.092 Uiso 0.48(3) 1 calc R U P B 2
H27A H 0.613457 0.505204 0.961867 0.092 Uiso 0.52(3) 1 calc R U P B 1
H27B H 0.689801 0.568943 0.959266 0.092 Uiso 0.52(3) 1 calc R U P B 1
C29 C 0.6117(6) 0.6349(5) 0.8183(5) 0.0517(19) Uani 1 1 d . . . . .
C30 C 0.6671(9) 0.6331(5) 0.7751(5) 0.085(4) Uani 1 1 d . . . . .
H30 H 0.692513 0.582207 0.767096 0.103 Uiso 1 1 calc R U . . .
C31 C 0.6894(9) 0.7049(6) 0.7404(6) 0.092(4) Uani 1 1 d . . . . .
H31 H 0.729309 0.701393 0.709632 0.111 Uiso 1 1 calc R U . . .
C32 C 0.6545(6) 0.7786(5) 0.7508(5) 0.058(2) Uani 1 1 d . . . . .
C33 C 0.5969(9) 0.7774(6) 0.7902(10) 0.122(6) Uani 1 1 d . . . . .
H33 H 0.567750 0.827287 0.794703 0.147 Uiso 1 1 calc R U . . .
C34 C 0.5751(9) 0.7080(6) 0.8261(11) 0.132(6) Uani 1 1 d . . . . .
H34 H 0.534484 0.712098 0.856154 0.158 Uiso 1 1 calc R U . . .
C35 C 0.6797(7) 0.8566(5) 0.7160(6) 0.074(3) Uani 1 1 d . . . . .
H35A H 0.707700 0.841823 0.674958 0.089 Uiso 1 1 calc R U . . .
H35B H 0.625529 0.888189 0.691238 0.089 Uiso 1 1 calc R U . . .
C36 C 0.7405(8) 0.9090(7) 0.7739(6) 0.083(3) Uani 1 1 d . . . . .
H36A H 0.745779 0.962458 0.749279 0.100 Uiso 1 1 calc R U . . .
H36B H 0.714084 0.919694 0.816847 0.100 Uiso 1 1 calc R U . . .
C37 C 0.8257(11) 0.8769(13) 0.8056(15) 0.203(11) Uani 1 1 d . . . . .
H37A H 0.840150 0.889379 0.861839 0.243 Uiso 1 1 calc R U . . .
H37B H 0.818043 0.816616 0.801299 0.243 Uiso 1 1 calc R U . . .
C38 C 0.8978(13) 0.8912(15) 0.7872(14) 0.195(10) Uani 1 1 d . . . . .
H38A H 0.902918 0.951802 0.787771 0.233 Uiso 1 1 calc R U . . .
H38B H 0.884396 0.875012 0.731903 0.233 Uiso 1 1 calc R U . . .
C39 C 0.9823(12) 0.8640(13) 0.8201(13) 0.183(8) Uani 1 1 d . . . . .
H39A H 1.008908 0.895481 0.868163 0.219 Uiso 1 1 calc R U . . .
H39B H 1.017992 0.874146 0.783650 0.219 Uiso 1 1 calc R U . . .
C40 C 0.9854(13) 0.7643(14) 0.8413(13) 0.205(10) Uani 1 1 d . . . . .
H40A H 0.975027 0.732190 0.793353 0.307 Uiso 1 1 calc R U . . .
H40B H 0.939663 0.751675 0.866727 0.307 Uiso 1 1 calc R U . . .
H40C H 1.043362 0.750411 0.876253 0.307 Uiso 1 1 calc R U . . .
C41 C 0.7138(5) 0.4276(4) 0.8015(4) 0.0393(17) Uani 1 1 d . . . . .
C42 C 0.7576(6) 0.3245(5) 0.7250(4) 0.0433(17) Uani 1 1 d . . . . .
C43 C 0.6241(6) 0.2993(4) 0.7710(4) 0.0446(19) Uani 1 1 d . . . . .
C21A C 0.9613(9) 0.3447(12) 0.3629(10) 0.071(5) Uani 0.452(10) 1 d D . P A 1
H21A H 0.972532 0.376245 0.319435 0.086 Uiso 0.452(10) 1 calc R U P A 1
H21B H 0.955540 0.286113 0.347679 0.086 Uiso 0.452(10) 1 calc R U P A 1
C23A C 1.1192(17) 0.325(2) 0.4143(17) 0.117(3) Uani 0.452(10) 1 d D . P A 1
H23A H 1.111943 0.265844 0.401703 0.140 Uiso 0.452(10) 1 calc R U P A 1
H23B H 1.123486 0.354128 0.367022 0.140 Uiso 0.452(10) 1 calc R U P A 1
C24A C 1.200(3) 0.3366(19) 0.4748(19) 0.117(3) Uani 0.452(10) 1 d D . P A 1
H24A H 1.198445 0.382308 0.510705 0.140 Uiso 0.452(10) 1 calc R U P A 1
H24B H 1.253021 0.340985 0.455460 0.140 Uiso 0.452(10) 1 calc R U P A 1
C25A C 1.189(2) 0.2543(17) 0.5061(17) 0.117(3) Uani 0.452(10) 1 d D . P A 1
H25A H 1.130020 0.233248 0.479446 0.175 Uiso 0.452(10) 1 calc R U P A 1
H25B H 1.195119 0.258636 0.561928 0.175 Uiso 0.452(10) 1 calc R U P A 1
H25C H 1.233613 0.216756 0.497661 0.175 Uiso 0.452(10) 1 calc R U P A 1
C28A C 0.583(2) 0.6221(15) 0.9772(10) 0.084(10) Uani 0.52(3) 1 d . . P B 1
H28A H 0.577825 0.672776 0.946820 0.126 Uiso 0.52(3) 1 calc R U P B 1
H28B H 0.618436 0.632552 1.030702 0.126 Uiso 0.52(3) 1 calc R U P B 1
H28C H 0.524262 0.603200 0.977236 0.126 Uiso 0.52(3) 1 calc R U P B 1
C21B C 0.9654(10) 0.4137(12) 0.4099(11) 0.100(6) Uani 0.548(10) 1 d D . P A 2
H21C H 0.977226 0.451133 0.370590 0.120 Uiso 0.548(10) 1 calc R U P A 2
H21D H 0.963057 0.447291 0.455297 0.120 Uiso 0.548(10) 1 calc R U P A 2
C23B C 1.1299(12) 0.3910(16) 0.4692(14) 0.117(3) Uani 0.548(10) 1 d D . P A 2
H23C H 1.145158 0.421314 0.426878 0.140 Uiso 0.548(10) 1 calc R U P A 2
H23D H 1.124149 0.432506 0.507780 0.140 Uiso 0.548(10) 1 calc R U P A 2
C24B C 1.2083(18) 0.3388(17) 0.5079(14) 0.117(3) Uani 0.548(10) 1 d D . P A 2
H24C H 1.253397 0.375139 0.541486 0.140 Uiso 0.548(10) 1 calc R U P A 2
H24D H 1.189675 0.299788 0.542572 0.140 Uiso 0.548(10) 1 calc R U P A 2
C25B C 1.2519(18) 0.2905(16) 0.4586(14) 0.117(3) Uani 0.548(10) 1 d D . P A 2
H25D H 1.267900 0.327109 0.421427 0.175 Uiso 0.548(10) 1 calc R U P A 2
H25E H 1.211223 0.248217 0.430263 0.175 Uiso 0.548(10) 1 calc R U P A 2
H25F H 1.305080 0.264269 0.491598 0.175 Uiso 0.548(10) 1 calc R U P A 2
C28B C 0.536(2) 0.560(2) 0.9785(13) 0.105(12) Uani 0.48(3) 1 d . . P B 2
H28D H 0.499784 0.608072 0.959125 0.158 Uiso 0.48(3) 1 calc R U P B 2
H28E H 0.556173 0.561294 1.035424 0.158 Uiso 0.48(3) 1 calc R U P B 2
H28F H 0.501687 0.509892 0.961419 0.158 Uiso 0.48(3) 1 calc R U P B 2
O1S O 0.9999(19) 0.4339(18) 0.8949(17) 0.200(11) Uani 0.5 1 d D U P C -1
C1S C 1.1464(17) 0.3773(18) 1.041(2) 0.158(12) Uani 0.5 1 d D U P C -1
H1SA H 1.178515 0.332292 1.024862 0.237 Uiso 0.5 1 calc R U P C -1
H1SB H 1.124889 0.359347 1.084316 0.237 Uiso 0.5 1 calc R U P C -1
H1SC H 1.185954 0.424390 1.057063 0.237 Uiso 0.5 1 calc R U P C -1
C2S C 1.063(2) 0.404(3) 0.968(2) 0.180(12) Uani 0.5 1 d D U P C -1
H2SB H 1.035941 0.348854 0.964065 0.215 Uiso 0.5 1 calc R U P C -1
H2SA H 1.033947 0.434127 1.001835 0.215 Uiso 0.5 1 calc R U P C -1
C3S C 0.981(3) 0.512(2) 0.848(2) 0.181(12) Uani 0.5 1 d D U P C -1
H3SB H 1.042208 0.518026 0.844604 0.217 Uiso 0.5 1 calc R U P C -1
H3SA H 0.981324 0.547014 0.893725 0.217 Uiso 0.5 1 calc R U P C -1
C4S C 0.942(2) 0.584(3) 0.786(2) 0.221(18) Uani 0.5 1 d D U P C -1
H4SA H 0.887946 0.565547 0.748253 0.332 Uiso 0.5 1 calc R U P C -1
H4SB H 0.985915 0.598156 0.757946 0.332 Uiso 0.5 1 calc R U P C -1
H4SC H 0.929989 0.633310 0.812613 0.332 Uiso 0.5 1 calc R U P C -1

loop_
_atom_site_aniso_label
_atom_site_aniso_U_11
_atom_site_aniso_U_22
_atom_site_aniso_U_33
_atom_site_aniso_U_23
_atom_site_aniso_U_13
_atom_site_aniso_U_12
Br01 0.0736(6) 0.0289(4) 0.0327(4) 0.0021(3) 0.0189(4) -0.0020(4)
Mn1 0.0713(9) 0.0226(5) 0.0235(5) 0.0009(4) 0.0150(5) -0.0007(5)
O1 0.086(4) 0.029(3) 0.032(3) 0.002(2) 0.022(3) -0.002(3)
O2 0.094(5) 0.038(3) 0.031(3) 0.004(2) 0.023(3) -0.001(3)
O3 0.088(4) 0.034(3) 0.038(3) -0.006(2) 0.007(3) 0.003(3)
O4 0.077(4) 0.046(3) 0.038(3) -0.005(2) 0.010(3) 0.004(3)
O5 0.121(5) 0.027(3) 0.040(3) -0.004(2) 0.039(3) -0.009(3)
N1 0.061(4) 0.025(3) 0.025(3) 0.003(2) 0.015(3) -0.003(2)
N2 0.067(4) 0.020(3) 0.024(2) 0.003(2) 0.015(2) 0.000(3)
N3 0.073(4) 0.028(3) 0.027(3) 0.002(2) 0.018(3) 0.001(3)
N4 0.086(5) 0.035(3) 0.032(3) -0.004(2) 0.011(3) 0.006(3)
C1 0.061(5) 0.030(3) 0.027(3) -0.001(2) 0.017(3) -0.005(3)
C2 0.064(5) 0.035(4) 0.027(3) -0.001(3) 0.020(3) -0.006(3)
C3 0.074(6) 0.042(4) 0.022(3) 0.000(3) 0.012(3) -0.005(4)
C4 0.071(5) 0.034(4) 0.025(3) 0.005(3) 0.013(3) -0.006(3)
C5 0.060(5) 0.029(3) 0.022(3) 0.007(2) 0.016(3) -0.004(3)
C6 0.060(5) 0.025(3) 0.027(3) 0.005(2) 0.017(3) -0.002(3)
C7 0.060(5) 0.025(3) 0.034(3) 0.006(3) 0.013(3) -0.005(3)
C8 0.069(5) 0.030(4) 0.037(3) 0.008(3) 0.015(3) 0.006(4)
C9 0.063(5) 0.029(4) 0.039(3) 0.000(3) 0.019(3) -0.004(3)
C10 0.065(5) 0.029(4) 0.028(3) 0.003(2) 0.017(3) -0.003(3)
C11 0.067(5) 0.027(3) 0.026(3) -0.006(3) 0.011(3) -0.004(3)
C12 0.072(6) 0.040(4) 0.033(4) 0.001(3) 0.009(4) 0.007(4)
C13 0.103(8) 0.036(4) 0.053(5) 0.003(4) 0.021(5) 0.005(4)
C14 0.062(5) 0.034(3) 0.028(3) 0.005(3) 0.008(3) 0.000(3)
C15 0.082(6) 0.036(4) 0.037(4) -0.001(3) 0.021(4) -0.001(4)
C16 0.072(6) 0.033(4) 0.038(4) 0.005(3) 0.013(4) -0.002(4)
C17 0.068(6) 0.047(4) 0.034(4) 0.005(3) 0.013(4) 0.000(4)
C18 0.088(7) 0.051(4) 0.033(4) -0.006(3) 0.020(4) 0.004(4)
C19 0.096(7) 0.039(4) 0.026(3) 0.002(3) 0.016(4) 0.009(4)
C20 0.120(7) 0.065(6) 0.046(5) 0.005(4) 0.042(5) -0.006(5)
C22 0.128(7) 0.132(8) 0.099(6) 0.017(6) 0.048(5) -0.019(5)
C26 0.064(5) 0.038(4) 0.032(3) -0.004(3) 0.020(3) 0.006(3)
C27 0.125(9) 0.060(6) 0.034(4) -0.013(4) 0.004(5) 0.027(6)
C29 0.074(6) 0.029(3) 0.043(4) -0.008(3) 0.002(4) 0.000(3)
C30 0.185(11) 0.032(4) 0.059(6) 0.005(4) 0.067(7) 0.029(5)
C31 0.192(12) 0.045(5) 0.058(6) 0.017(4) 0.067(7) 0.032(6)
C32 0.073(6) 0.027(3) 0.067(6) -0.004(4) 0.008(4) 0.004(4)
C33 0.122(10) 0.027(5) 0.261(17) -0.008(7) 0.126(11) 0.002(6)
C34 0.134(11) 0.033(5) 0.279(19) -0.002(7) 0.142(13) 0.004(6)
C35 0.105(8) 0.037(4) 0.082(7) 0.000(4) 0.030(5) 0.003(5)
C36 0.109(8) 0.069(7) 0.078(7) -0.001(5) 0.037(6) -0.026(6)
C37 0.094(9) 0.174(18) 0.31(3) 0.119(18) 0.002(11) -0.037(10)
C38 0.127(11) 0.21(2) 0.25(2) 0.099(19) 0.060(15) 0.056(14)
C39 0.116(10) 0.183(15) 0.22(2) -0.048(15) -0.002(13) 0.030(12)
C40 0.166(18) 0.206(17) 0.22(2) 0.011(17) 0.014(16) 0.094(16)
C41 0.057(5) 0.027(3) 0.033(3) 0.006(3) 0.011(3) 0.008(3)
C42 0.071(5) 0.034(4) 0.022(3) -0.002(3) 0.008(3) -0.005(3)
C43 0.082(6) 0.031(4) 0.021(3) -0.002(3) 0.016(4) 0.000(4)
C21A 0.120(10) 0.053(12) 0.061(9) -0.002(9) 0.059(7) -0.014(10)
C23A 0.128(7) 0.132(8) 0.099(6) 0.017(6) 0.048(5) -0.019(5)
C24A 0.128(7) 0.132(8) 0.099(6) 0.017(6) 0.048(5) -0.019(5)
C25A 0.128(7) 0.132(8) 0.099(6) 0.017(6) 0.048(5) -0.019(5)
C28A 0.17(2) 0.053(13) 0.029(8) 0.000(8) 0.034(11) 0.021(14)
C21B 0.122(10) 0.117(16) 0.077(13) 0.022(12) 0.055(10) -0.024(7)
C23B 0.128(7) 0.132(8) 0.099(6) 0.017(6) 0.048(5) -0.019(5)
C24B 0.128(7) 0.132(8) 0.099(6) 0.017(6) 0.048(5) -0.019(5)
C25B 0.128(7) 0.132(8) 0.099(6) 0.017(6) 0.048(5) -0.019(5)
C28B 0.17(2) 0.11(3) 0.047(12) 0.023(14) 0.051(14) 0.07(2)
O1S 0.20(2) 0.19(2) 0.25(3) -0.05(2) 0.131(17) -0.08(2)
C1S 0.089(17) 0.13(2) 0.28(3) -0.14(2) 0.086(16) -0.074(15)
C2S 0.093(19) 0.20(3) 0.27(3) -0.11(2) 0.101(17) -0.03(2)
C3S 0.20(3) 0.16(3) 0.25(3) -0.07(2) 0.16(2) -0.07(2)
C4S 0.072(19) 0.43(5) 0.13(3) -0.03(3) -0.031(19) 0.00(3)

loop_
_atom_type_symbol
_atom_type_description
_atom_type_scat_dispersion_real
_atom_type_scat_dispersion_imag
_atom_type_scat_source
C C 0.0033 0.0016 'International Tables Vol C Tables 4.2.6.8 and 6.1.1.4'
H H 0.0000 0.0000 'International Tables Vol C Tables 4.2.6.8 and 6.1.1.4'
Br Br -0.2901 2.4595 'International Tables Vol C Tables 4.2.6.8 and 6.1.1.4'
Mn Mn 0.3368 0.7283 'International Tables Vol C Tables 4.2.6.8 and 6.1.1.4'
N N 0.0061 0.0033 'International Tables Vol C Tables 4.2.6.8 and 6.1.1.4'
O O 0.0106 0.0060 'International Tables Vol C Tables 4.2.6.8 and 6.1.1.4'

loop_
_geom_angle_atom_site_label_1
_geom_angle_atom_site_label_2
_geom_angle_atom_site_label_3
_geom_angle
_geom_angle_site_symmetry_1
_geom_angle_site_symmetry_3
_geom_angle_publ_flag
N1 Mn1 Br01 86.47(15) . . ?
N2 Mn1 Br01 84.81(15) . . ?
N2 Mn1 N1 78.9(2) . . ?
C41 Mn1 Br01 89.0(2) . . ?
C41 Mn1 N1 175.0(3) . . ?
C41 Mn1 N2 98.7(3) . . ?
C41 Mn1 C43 88.1(3) . . ?
C42 Mn1 Br01 89.0(2) . . ?
C42 Mn1 N1 98.2(3) . . ?
C42 Mn1 N2 173.3(3) . . ?
C42 Mn1 C41 83.7(3) . . ?
C42 Mn1 C43 88.8(4) . . ?
C43 Mn1 Br01 176.5(3) . . ?
C43 Mn1 N1 96.5(3) . . ?
C43 Mn1 N2 97.5(3) . . ?
C1 N1 Mn1 128.0(5) . . ?
C5 N1 Mn1 113.7(4) . . ?
C5 N1 C1 117.4(6) . . ?
C6 N2 Mn1 113.8(4) . . ?
C10 N2 Mn1 128.4(5) . . ?
C10 N2 C6 117.3(6) . . ?
C11 N3 C12 117.9(6) . . ?
C11 N3 C14 123.7(6) . . ?
C14 N3 C12 118.2(6) . . ?
C26 N4 C27 116.9(7) . . ?
C26 N4 C29 125.0(6) . . ?
C29 N4 C27 117.5(7) . . ?
N1 C1 C2 122.0(7) . . ?
N1 C1 C11 117.7(6) . . ?
C2 C1 C11 119.6(6) . . ?
C3 C2 C1 120.4(7) . . ?
C2 C3 C4 118.1(7) . . ?
C3 C4 C5 119.7(7) . . ?
N1 C5 C4 122.3(6) . . ?
N1 C5 C6 114.9(6) . . ?
C4 C5 C6 122.7(7) . . ?
N2 C6 C5 115.5(6) . . ?
N2 C6 C7 122.7(6) . . ?
C7 C6 C5 121.8(6) . . ?
C8 C7 C6 118.6(7) . . ?
C9 C8 C7 119.1(7) . . ?
C10 C9 C8 118.7(7) . . ?
N2 C10 C9 123.5(6) . . ?
N2 C10 C26 117.7(6) . . ?
C9 C10 C26 118.3(6) . . ?
O1 C11 N3 122.5(7) . . ?
O1 C11 C1 118.5(7) . . ?
N3 C11 C1 118.8(6) . . ?
N3 C12 C13 113.2(7) . . ?
C15 C14 N3 121.0(7) . . ?
C15 C14 C19 118.0(7) . . ?
C19 C14 N3 120.8(7) . . ?
C14 C15 C16 120.5(7) . . ?
C17 C16 C15 121.8(7) . . ?
C16 C17 C18 117.3(7) . . ?
C16 C17 C20 121.0(8) . . ?
C18 C17 C20 121.7(8) . . ?
C19 C18 C17 121.8(8) . . ?
C18 C19 C14 120.6(7) . . ?
C17 C20 C21B 114.7(10) . . ?
C21A C20 C17 115.7(10) . . ?
C23A C22 C21A 107.3(16) . . ?
C21B C22 C23B 116.6(16) . . ?
O2 C26 N4 124.2(7) . . ?
O2 C26 C10 118.9(7) . . ?
N4 C26 C10 116.6(6) . . ?
N4 C27 C28B 107.3(11) . . ?
C28A C27 N4 110.3(10) . . ?
C30 C29 N4 122.3(7) . . ?
C30 C29 C34 117.1(9) . . ?
C34 C29 N4 120.6(9) . . ?
C29 C30 C31 121.8(8) . . ?
C32 C31 C30 120.6(10) . . ?
C31 C32 C35 121.4(9) . . ?
C33 C32 C31 115.8(9) . . ?
C33 C32 C35 122.7(8) . . ?
C32 C33 C34 124.5(10) . . ?
C29 C34 C33 119.9(11) . . ?
C36 C35 C32 113.0(8) . . ?
C37 C36 C35 115.5(14) . . ?
C38 C37 C36 129.9(19) . . ?
C37 C38 C39 131(2) . . ?
C38 C39 C40 112.1(19) . . ?
O3 C41 Mn1 173.9(7) . . ?
O4 C42 Mn1 173.9(6) . . ?
O5 C43 Mn1 174.3(8) . . ?
C20 C21A C22 112.1(12) . . ?
C24A C23A C22 114(2) . . ?
C23A C24A C25A 89(3) . . ?
C22 C21B C20 113.9(14) . . ?
C24B C23B C22 122(2) . . ?
C25B C24B C23B 119(2) . . ?
C2S O1S C3S 138(3) . . ?
O1S C2S C1S 169(3) . . ?
O1S C3S C4S 167(4) . . ?

loop_
_geom_bond_atom_site_label_1
_geom_bond_atom_site_label_2
_geom_bond_distance
_geom_bond_site_symmetry_2
_geom_bond_publ_flag
Br01 Mn1 2.5487(12) . ?
Mn1 N1 2.082(6) . ?
Mn1 N2 2.075(6) . ?
Mn1 C41 1.796(8) . ?
Mn1 C42 1.788(10) . ?
Mn1 C43 1.798(7) . ?
O1 C11 1.238(8) . ?
O2 C26 1.223(9) . ?
O3 C41 1.156(8) . ?
O4 C42 1.154(9) . ?
O5 C43 1.143(8) . ?
N1 C1 1.355(9) . ?
N1 C5 1.351(9) . ?
N2 C6 1.350(8) . ?
N2 C10 1.350(9) . ?
N3 C11 1.349(10) . ?
N3 C12 1.487(9) . ?
N3 C14 1.429(9) . ?
N4 C26 1.354(10) . ?
N4 C27 1.491(10) . ?
N4 C29 1.441(10) . ?
C1 C2 1.389(9) . ?
C1 C11 1.506(10) . ?
C2 C3 1.364(11) . ?
C3 C4 1.382(10) . ?
C4 C5 1.389(9) . ?
C5 C6 1.490(9) . ?
C6 C7 1.394(10) . ?
C7 C8 1.388(10) . ?
C8 C9 1.388(10) . ?
C9 C10 1.380(11) . ?
C10 C26 1.516(10) . ?
C12 C13 1.509(11) . ?
C14 C15 1.387(10) . ?
C14 C19 1.396(10) . ?
C15 C16 1.389(10) . ?
C16 C17 1.379(11) . ?
C17 C18 1.392(11) . ?
C17 C20 1.509(11) . ?
C18 C19 1.376(11) . ?
C20 C21A 1.501(13) . ?
C20 C21B 1.511(14) . ?
C22 C21A 1.518(13) . ?
C22 C23A 1.495(15) . ?
C22 C21B 1.477(14) . ?
C22 C23B 1.513(14) . ?
C27 C28A 1.44(2) . ?
C27 C28B 1.70(3) . ?
C29 C30 1.323(13) . ?
C29 C34 1.348(13) . ?
C30 C31 1.415(13) . ?
C31 C32 1.356(12) . ?
C32 C33 1.300(14) . ?
C32 C35 1.519(13) . ?
C33 C34 1.393(16) . ?
C35 C36 1.473(14) . ?
C36 C37 1.408(19) . ?
C37 C38 1.30(2) . ?
C38 C39 1.37(2) . ?
C39 C40 1.67(3) . ?
C23A C24A 1.44(4) . ?
C24A C25A 1.485(16) . ?
C23B C24B 1.503(15) . ?
C24B C25B 1.491(15) . ?
O1S C2S 1.50(3) . ?
O1S C3S 1.51(3) . ?
C1S C2S 1.63(4) . ?
C3S C4S 1.62(4) . ?
